data_7216845
loop_
_publ_author_name
'Hu, Fei-Long'
'Wang, Shu-Long'
'Wu, Bing'
'Yu, Hong'
'Wang, Fan'
'Lang, Jian-Ping'

_publ_section_title
;
 Ligand geometry-directed assembly of seven entangled coordination
 polymers
;
_journal_issue 28
_journal_name_full CrystEngComm
_journal_page_first 6354
_journal_paper_doi 10.1039/c3ce42545b
_journal_volume 16
_journal_year 2014
_chemical_formula_sum 'C52 H42 Co2 N8 O13'
_chemical_formula_weight 1104.8
_chemical_name_systematic
; 
 ? 
;
_space_group_IT_number 2
_symmetry_cell_setting triclinic
_symmetry_space_group_name_Hall '-P 1'
_symmetry_space_group_name_H-M 'P -1'
_atom_sites_solution_hydrogens geom
_atom_sites_solution_primary direct
_atom_sites_solution_secondary difmap
_audit_creation_method SHELXL-97
_cell_angle_alpha 70.715(13)
_cell_angle_beta 86.903(13)
_cell_angle_gamma 88.517(13)
_cell_formula_units_Z 2
_cell_length_a 8.804(9)
_cell_length_b 14.094(15)
_cell_length_c 20.83(2)
_cell_measurement_reflns_used 3074
_cell_measurement_temperature 293(2)
_cell_measurement_theta_max 22.83
_cell_measurement_theta_min 2.32
_cell_volume 2436(4)
_computing_cell_refinement 'Bruker SMART'
_computing_data_collection 'Bruker SMART'
_computing_data_reduction 'Bruker SHELXTL'
_computing_molecular_graphics 'Bruker SHELXTL'
_computing_publication_material 'Bruker SHELXTL'
_computing_structure_refinement 'SHELXL-97 (Sheldrick, 1997)'
_computing_structure_solution 'SHELXS-97 (Sheldrick, 1990)'
_diffrn_ambient_temperature 293(2)
_diffrn_measured_fraction_theta_full 0.986
_diffrn_measured_fraction_theta_max 0.986
_diffrn_measurement_device_type 'CCD area detector'
_diffrn_measurement_method 'phi and omega scans'
_diffrn_radiation_monochromator graphite
_diffrn_radiation_source 'fine-focus sealed tube'
_diffrn_radiation_type MoK\a
_diffrn_radiation_wavelength 0.71073
_diffrn_reflns_av_R_equivalents 0.0269
_diffrn_reflns_av_sigmaI/netI 0.0557
_diffrn_reflns_limit_h_max 10
_diffrn_reflns_limit_h_min -10
_diffrn_reflns_limit_k_max 16
_diffrn_reflns_limit_k_min -10
_diffrn_reflns_limit_l_max 24
_diffrn_reflns_limit_l_min -24
_diffrn_reflns_number 13861
_diffrn_reflns_theta_full 25.01
_diffrn_reflns_theta_max 25.01
_diffrn_reflns_theta_min 1.53
_exptl_absorpt_coefficient_mu 0.757
_exptl_absorpt_correction_T_max 0.8634
_exptl_absorpt_correction_T_min 0.8572
_exptl_absorpt_correction_type multi-scan
_exptl_absorpt_process_details sadabs
_exptl_crystal_colour pink
_exptl_crystal_density_diffrn 1.495
_exptl_crystal_density_method 'not measured'
_exptl_crystal_description block
_exptl_crystal_F_000 1120
_exptl_crystal_size_max 0.21
_exptl_crystal_size_mid 0.20
_exptl_crystal_size_min 0.20
_refine_diff_density_max 0.640
_refine_diff_density_min -0.823
_refine_diff_density_rms 0.072
_refine_ls_extinction_method none
_refine_ls_goodness_of_fit_ref 1.013
_refine_ls_hydrogen_treatment constr
_refine_ls_matrix_type full
_refine_ls_number_parameters 713
_refine_ls_number_reflns 8473
_refine_ls_number_restraints 1933
_refine_ls_restrained_S_all 1.043
_refine_ls_R_factor_all 0.0878
_refine_ls_R_factor_gt 0.0575
_refine_ls_shift/su_max 0.000
_refine_ls_shift/su_mean 0.000
_refine_ls_structure_factor_coef Fsqd
_refine_ls_weighting_details 'calc w=1/[\s^2^(Fo^2^)+(0.0822P)^2^+2.6280P] where P=(Fo^2^+2Fc^2^)/3'
_refine_ls_weighting_scheme calc
_refine_ls_wR_factor_gt 0.1452
_refine_ls_wR_factor_ref 0.1674
_reflns_number_gt 5910
_reflns_number_total 8473
_reflns_threshold_expression >2sigma(I)
_cod_data_source_file c3ce42545b2.cif
_cod_data_source_block 2
_cod_depositor_comments
;
The following automatic conversions were performed:

'_symmetry_cell_setting' value 'Triclinic' changed to 'triclinic'
according to
/usr/data/users/saulius/crontab/automatic-downloads/rss-feeds/RSC/lib/dictionaries/cif_core.dic
dictionary named 'cif_core.dic' version 2.4.2 from 2011-04-26.

Automatic conversion script
Id: cif_fix_values 2281 2013-09-26 08:29:07Z andrius 
;
_cod_original_sg_symbol_H-M p-1
_cod_original_formula_sum C52H42Co2N8O13
_cod_database_code 7216845

loop_
_symmetry_equiv_pos_as_xyz
'x, y, z'
'-x, -y, -z'

loop_
_atom_site_label
_atom_site_type_symbol
_atom_site_fract_x
_atom_site_fract_y
_atom_site_fract_z
_atom_site_U_iso_or_equiv
_atom_site_adp_type
_atom_site_occupancy
_atom_site_symmetry_multiplicity
_atom_site_calc_flag
_atom_site_refinement_flags
_atom_site_disorder_group
Co1 Co 0.86911(6) 0.05412(4) 0.17503(3) 0.03542(18) Uani 1 1 d . .
Co2 Co 0.12492(7) 0.60421(5) 0.28856(3) 0.0440(2) Uani 1 1 d U .
N1 N 0.0934(4) 0.6288(3) 0.1864(2) 0.0492(10) Uani 1 1 d U .
N2 N 0.0664(4) 0.6022(3) 0.08952(19) 0.0466(9) Uani 1 1 d U .
N3 N -0.0958(4) 0.6120(3) 0.32013(18) 0.0415(9) Uani 1 1 d U .
N4 N -0.3056(4) 0.5744(3) 0.38479(18) 0.0446(9) Uani 1 1 d U .
N5 N 0.8813(4) -0.0160(3) 0.27683(19) 0.0452(9) Uani 1 1 d U .
N6 N 0.9231(4) -0.0422(3) 0.38391(18) 0.0441(9) Uani 1 1 d U .
N7 N 1.0897(4) 0.0835(3) 0.14053(19) 0.0442(9) Uani 1 1 d U .
N8 N 1.3049(4) 0.0560(3) 0.09188(17) 0.0358(8) Uani 1 1 d U .
O1 O 0.5216(4) 1.0446(3) 0.3931(2) 0.0647(10) Uani 1 1 d U .
O2 O 0.2020(4) 0.6492(3) 0.3844(2) 0.0644(10) Uani 1 1 d U .
O3 O 0.2271(4) 0.7341(3) 0.27644(19) 0.0607(9) Uani 1 1 d U .
O4 O 0.0954(6) 0.4318(4) 0.3202(3) 0.129(2) Uani 1 1 d U .
O5 O 0.3086(5) 0.5023(3) 0.2977(2) 0.0736(11) Uani 1 1 d U .
O6 O 0.0220(6) 0.6483(4) 0.4992(2) 0.0990(15) Uani 1 1 d U .
O7 O 0.4478(4) 0.5943(3) 0.1024(2) 0.0721(11) Uani 1 1 d U .
O8 O 0.7265(4) 0.1675(3) 0.1272(2) 0.0721(11) Uani 1 1 d U .
O9 O 0.8625(4) 0.2039(3) 0.19934(18) 0.0575(9) Uani 1 1 d U .
O10 O 0.8350(7) 0.3329(5) 0.3803(3) 0.135(2) Uani 1 1 d U .
O11 O 0.0702(11) 0.3041(6) 0.2347(4) 0.193(3) Uani 1 1 d U .
C1 C 0.0531(6) 0.4476(4) 0.0625(3) 0.0568(13) Uani 1 1 d U .
H1 H 0.0895 0.4122 0.1050 0.068 Uiso 1 1 calc R .
C2 C 0.0339(5) 0.5507(4) 0.0437(2) 0.0475(11) Uani 1 1 d U .
C3 C -0.0187(6) 0.6033(4) -0.0188(3) 0.0556(13) Uani 1 1 d U .
H3 H -0.0312 0.6727 -0.0318 0.067 Uiso 1 1 calc R .
C4 C 0.0941(6) 0.7024(4) 0.0749(3) 0.0587(13) Uani 1 1 d U .
H4 H 0.1007 0.7507 0.0318 0.070 Uiso 1 1 calc R .
C5 C 0.1099(6) 0.7175(4) 0.1343(3) 0.0550(12) Uani 1 1 d U .
H5 H 0.1292 0.7792 0.1393 0.066 Uiso 1 1 calc R .
C6 C 0.0670(6) 0.5613(4) 0.1580(3) 0.0552(12) Uani 1 1 d U .
H6 H 0.0506 0.4936 0.1820 0.066 Uiso 1 1 calc R .
C7 C -0.2181(5) 0.6314(4) 0.2801(2) 0.0512(12) Uani 1 1 d U .
H7 H -0.2124 0.6565 0.2328 0.061 Uiso 1 1 calc R .
C8 C -0.3481(6) 0.6091(4) 0.3188(2) 0.0571(13) Uani 1 1 d U .
H8 H -0.4467 0.6159 0.3038 0.069 Uiso 1 1 calc R .
C9 C -0.1526(5) 0.5781(4) 0.3832(2) 0.0468(11) Uani 1 1 d U .
H9 H -0.0949 0.5592 0.4216 0.056 Uiso 1 1 calc R .
C10 C -0.5317(6) 0.4853(4) 0.4405(2) 0.0552(13) Uani 1 1 d U .
H10 H -0.5527 0.4755 0.3999 0.066 Uiso 1 1 calc R .
C11 C -0.4043(5) 0.5366(4) 0.4437(2) 0.0452(11) Uani 1 1 d U .
C12 C -0.3713(6) 0.5517(4) 0.5035(2) 0.0551(13) Uani 1 1 d U .
H12 H -0.2846 0.5866 0.5059 0.066 Uiso 1 1 calc R .
C13 C 0.2451(6) 0.7256(4) 0.3378(3) 0.0505(12) Uani 1 1 d U .
C14 C 0.3198(6) 0.8097(4) 0.3532(3) 0.0489(12) Uani 1 1 d U .
C15 C 0.3280(7) 0.9024(4) 0.3052(3) 0.0713(16) Uani 1 1 d U .
H15 H 0.2893 0.9125 0.2627 0.086 Uiso 1 1 calc R .
C16 C 0.3917(8) 0.9804(5) 0.3182(3) 0.0759(16) Uani 1 1 d U .
H16 H 0.3945 1.0436 0.2850 0.091 Uiso 1 1 calc R .
C17 C 0.4517(6) 0.9668(4) 0.3797(3) 0.0513(12) Uani 1 1 d U .
C18 C 0.4463(6) 0.8748(4) 0.4285(3) 0.0612(14) Uani 1 1 d U .
H18 H 0.4862 0.8647 0.4707 0.073 Uiso 1 1 calc R .
C19 C 0.3807(6) 0.7968(4) 0.4144(3) 0.0581(13) Uani 1 1 d U .
H19 H 0.3779 0.7335 0.4475 0.070 Uiso 1 1 calc R .
C20 C 0.4482(6) 1.1372(4) 0.3742(3) 0.0534(12) Uani 1 1 d U .
C21 C 0.3042(8) 1.1465(5) 0.3968(4) 0.098(2) Uani 1 1 d U .
H21 H 0.2515 1.0903 0.4246 0.118 Uiso 1 1 calc R .
C22 C 0.5265(7) 0.2204(5) 0.3381(4) 0.0754(17) Uani 1 1 d U .
H22 H 0.6275 0.2150 0.3241 0.091 Uiso 1 1 calc R .
C23 C 0.4571(7) 0.3130(5) 0.3218(3) 0.0733(16) Uani 1 1 d U .
H23 H 0.5137 0.3700 0.2985 0.088 Uiso 1 1 calc R .
C24 C 0.3095(6) 0.3239(4) 0.3387(3) 0.0588(13) Uani 1 1 d U .
C25 C 0.2353(9) 0.2403(5) 0.3781(4) 0.110(2) Uani 1 1 d U .
H25 H 0.1352 0.2461 0.3931 0.131 Uiso 1 1 calc R .
C26 C 0.2374(8) 0.4259(5) 0.3182(3) 0.0700(15) Uani 1 1 d U .
C27 C 1.2064(5) 0.1256(4) 0.1630(2) 0.0493(12) Uani 1 1 d U .
H27 H 1.1947 0.1607 0.1938 0.059 Uiso 1 1 calc R .
C28 C 1.3395(5) 0.1086(4) 0.1339(2) 0.0476(11) Uani 1 1 d U .
H28 H 1.4354 0.1285 0.1409 0.057 Uiso 1 1 calc R .
C29 C 1.1548(5) 0.0434(4) 0.0973(2) 0.0427(11) Uani 1 1 d U .
H29 H 1.1026 0.0104 0.0735 0.051 Uiso 1 1 calc R .
C30 C 1.3636(5) -0.0483(3) 0.0216(2) 0.0365(10) Uani 1 1 d U .
H30 H 1.2711 -0.0806 0.0365 0.044 Uiso 1 1 calc R .
C31 C 1.4062(4) 0.0262(3) 0.0463(2) 0.0342(9) Uani 1 1 d U .
C32 C 1.5431(5) 0.0748(3) 0.0247(2) 0.0357(10) Uani 1 1 d U .
H32 H 1.5718 0.1249 0.0414 0.043 Uiso 1 1 calc R .
C33 C 0.9081(6) 0.0653(4) 0.4538(2) 0.0481(12) Uani 1 1 d U .
H33 H 0.8453 0.1089 0.4225 0.058 Uiso 1 1 calc R .
C34 C 0.9610(5) -0.0217(4) 0.4437(2) 0.0417(10) Uani 1 1 d U .
C35 C 1.0521(5) -0.0880(4) 0.4902(2) 0.0453(11) Uani 1 1 d U .
H35 H 1.0861 -0.1473 0.4837 0.054 Uiso 1 1 calc R .
C36 C 0.8953(7) -0.1342(4) 0.3781(3) 0.0593(14) Uani 1 1 d U .
H36 H 0.8953 -0.1962 0.4126 0.071 Uiso 1 1 calc R .
C37 C 0.8679(7) -0.1160(4) 0.3123(2) 0.0580(14) Uani 1 1 d U .
H37 H 0.8434 -0.1648 0.2936 0.070 Uiso 1 1 calc R .
C38 C 0.9145(5) 0.0257(4) 0.3216(2) 0.0437(11) Uani 1 1 d U .
H38 H 0.9302 0.0942 0.3115 0.052 Uiso 1 1 calc R .
C39 C 0.7611(6) 0.2263(4) 0.1572(3) 0.0490(11) Uani 1 1 d U .
C40 C 0.6772(5) 0.3230(4) 0.1437(3) 0.0501(12) Uani 1 1 d U .
C41 C 0.7169(6) 0.3905(4) 0.1750(3) 0.0575(13) Uani 1 1 d U .
H41 H 0.7949 0.3742 0.2053 0.069 Uiso 1 1 calc R .
C42 C 0.6431(6) 0.4808(4) 0.1620(3) 0.0613(13) Uani 1 1 d U .
H42 H 0.6712 0.5262 0.1830 0.074 Uiso 1 1 calc R .
C43 C 0.5259(6) 0.5045(4) 0.1174(3) 0.0597(13) Uani 1 1 d U .
C44 C 0.4848(6) 0.4386(4) 0.0862(3) 0.0669(15) Uani 1 1 d U .
H44 H 0.4059 0.4546 0.0564 0.080 Uiso 1 1 calc R .
C45 C 0.5603(6) 0.3486(4) 0.0992(3) 0.0663(14) Uani 1 1 d U .
H45 H 0.5325 0.3039 0.0777 0.080 Uiso 1 1 calc R .
C46 C 0.5285(5) 0.6745(4) 0.1082(3) 0.0499(12) Uani 1 1 d U .
C47 C 0.4810(6) 0.7150(4) 0.1554(3) 0.0582(13) Uani 1 1 d U .
H47 H 0.3965 0.6892 0.1841 0.070 Uiso 1 1 calc R .
C48 C 0.5580(9) 0.7952(5) 0.1614(4) 0.0772(16) Uani 1 1 d U .
C50 C 0.7299(8) 0.7874(6) 0.0721(5) 0.096(2) Uani 1 1 d U .
C51 C 0.6525(7) 0.7093(5) 0.0654(3) 0.0750(17) Uani 1 1 d U .
H51 H 0.6831 0.6804 0.0326 0.090 Uiso 1 1 calc R .
C49 C 0.6565(14) 0.8354(7) 0.1347(6) 0.038(2) Uani 0.488(6) 1 d PDU 1
O12 O 0.8509(8) 0.9467(6) 0.1340(4) 0.0416(18) Uani 0.488(6) 1 d PDU 1
O13 O 0.6496(8) 0.9657(5) 0.1860(4) 0.0545(19) Uani 0.488(6) 1 d PDU 1
C52 C 0.7228(17) 0.9205(14) 0.1512(11) 0.077(4) Uani 0.488(6) 1 d PDU 1
O12' O 0.9071(8) 0.9391(5) 0.0593(3) 0.057(2) Uani 0.512(6) 1 d PDU 2
C52' C 0.8137(10) 0.9093(7) 0.1062(5) 0.044(2) Uani 0.512(6) 1 d PDU 2
C49' C 0.7118(13) 0.8226(7) 0.1037(6) 0.038(2) Uani 0.512(6) 1 d PDU 2
O13' O 0.7718(14) 0.9360(10) 0.1561(7) 0.069(3) Uani 0.512(6) 1 d PDU 2

loop_
_atom_site_aniso_label
_atom_site_aniso_U_11
_atom_site_aniso_U_22
_atom_site_aniso_U_33
_atom_site_aniso_U_23
_atom_site_aniso_U_13
_atom_site_aniso_U_12
Co1 0.0347(3) 0.0419(4) 0.0355(3) -0.0204(3) -0.0042(2) 0.0026(3)
Co2 0.0430(4) 0.0509(4) 0.0487(4) -0.0303(3) -0.0048(3) -0.0015(3)
N1 0.046(2) 0.060(2) 0.055(2) -0.037(2) -0.0019(18) -0.0064(19)
N2 0.044(2) 0.061(3) 0.043(2) -0.0290(19) -0.0011(17) -0.0071(19)
N3 0.044(2) 0.045(2) 0.039(2) -0.0171(17) -0.0066(16) 0.0032(17)
N4 0.045(2) 0.056(2) 0.0321(19) -0.0129(17) -0.0046(16) 0.0006(18)
N5 0.057(2) 0.043(2) 0.039(2) -0.0170(17) -0.0079(17) -0.0002(18)
N6 0.058(2) 0.045(2) 0.0347(19) -0.0196(17) -0.0039(17) -0.0033(18)
N7 0.038(2) 0.056(2) 0.044(2) -0.0241(18) -0.0047(16) -0.0006(18)
N8 0.0312(18) 0.045(2) 0.0361(18) -0.0194(16) -0.0031(15) -0.0024(16)
O1 0.063(2) 0.048(2) 0.096(3) -0.039(2) -0.030(2) 0.0057(17)
O2 0.077(3) 0.046(2) 0.073(2) -0.020(2) -0.023(2) -0.0014(19)
O3 0.076(2) 0.059(2) 0.062(2) -0.0391(18) -0.0017(18) -0.0119(18)
O4 0.102(3) 0.073(3) 0.173(4) 0.004(3) 0.057(3) 0.023(3)
O5 0.101(3) 0.045(2) 0.079(3) -0.0217(19) -0.035(2) -0.0041(19)
O6 0.121(4) 0.094(3) 0.075(3) -0.015(3) -0.012(3) -0.013(3)
O7 0.059(2) 0.044(2) 0.120(3) -0.032(2) -0.030(2) 0.0101(17)
O8 0.066(2) 0.056(2) 0.116(3) -0.052(2) -0.042(2) 0.0197(18)
O9 0.069(2) 0.050(2) 0.058(2) -0.0220(17) -0.0171(18) 0.0170(17)
O10 0.122(4) 0.120(4) 0.161(5) -0.041(4) -0.022(4) -0.009(4)
O11 0.198(6) 0.162(5) 0.199(6) -0.033(5) -0.020(5) 0.012(5)
C1 0.061(3) 0.070(3) 0.048(3) -0.030(3) -0.010(2) 0.004(3)
C2 0.041(2) 0.069(3) 0.044(3) -0.035(2) 0.001(2) -0.005(2)
C3 0.062(3) 0.066(3) 0.048(3) -0.031(3) -0.006(2) 0.001(3)
C4 0.064(3) 0.064(3) 0.055(3) -0.027(3) -0.016(2) 0.003(3)
C5 0.063(3) 0.056(3) 0.056(3) -0.030(2) -0.016(2) 0.004(2)
C6 0.054(3) 0.065(3) 0.056(3) -0.033(2) 0.000(2) -0.010(2)
C7 0.050(3) 0.068(3) 0.034(2) -0.014(2) -0.008(2) 0.005(2)
C8 0.048(3) 0.080(4) 0.035(2) -0.008(2) -0.008(2) 0.003(3)
C9 0.050(3) 0.056(3) 0.037(2) -0.016(2) -0.009(2) 0.000(2)
C10 0.056(3) 0.079(4) 0.037(2) -0.025(2) -0.005(2) -0.010(3)
C11 0.050(3) 0.054(3) 0.033(2) -0.016(2) -0.005(2) 0.003(2)
C12 0.059(3) 0.069(3) 0.041(3) -0.023(2) -0.003(2) -0.015(3)
C13 0.052(3) 0.042(3) 0.067(3) -0.031(2) -0.012(2) 0.007(2)
C14 0.057(3) 0.040(3) 0.059(3) -0.029(2) -0.011(2) 0.005(2)
C15 0.101(4) 0.054(3) 0.065(3) -0.022(3) -0.034(3) -0.011(3)
C16 0.103(4) 0.053(3) 0.076(3) -0.021(3) -0.028(3) -0.009(3)
C17 0.053(3) 0.044(3) 0.069(3) -0.032(2) -0.023(2) 0.006(2)
C18 0.069(3) 0.058(3) 0.066(3) -0.030(3) -0.023(3) -0.001(3)
C19 0.065(3) 0.046(3) 0.068(3) -0.022(2) -0.016(3) 0.001(2)
C20 0.051(3) 0.045(3) 0.074(3) -0.032(3) -0.011(3) 0.002(2)
C21 0.079(4) 0.047(4) 0.147(6) -0.007(4) 0.031(4) -0.004(3)
C22 0.049(3) 0.061(4) 0.107(4) -0.015(3) -0.002(3) -0.001(3)
C23 0.060(3) 0.053(3) 0.097(4) -0.011(3) -0.003(3) -0.010(3)
C24 0.069(3) 0.042(3) 0.069(3) -0.027(2) 0.016(3) -0.003(2)
C25 0.081(4) 0.071(4) 0.150(5) -0.009(4) 0.046(4) 0.009(3)
C26 0.077(4) 0.063(3) 0.071(3) -0.028(3) 0.015(3) 0.004(3)
C27 0.047(3) 0.063(3) 0.049(3) -0.033(2) -0.005(2) -0.001(2)
C28 0.037(2) 0.059(3) 0.054(3) -0.028(2) -0.006(2) -0.004(2)
C29 0.034(2) 0.057(3) 0.043(2) -0.025(2) -0.0022(19) -0.004(2)
C30 0.031(2) 0.038(2) 0.038(2) -0.0088(19) -0.0026(18) -0.0056(18)
C31 0.029(2) 0.041(2) 0.033(2) -0.0117(18) -0.0050(17) 0.0024(18)
C32 0.035(2) 0.035(2) 0.040(2) -0.0156(19) -0.0043(18) -0.0047(18)
C33 0.057(3) 0.049(3) 0.039(2) -0.015(2) -0.012(2) 0.007(2)
C34 0.047(3) 0.050(3) 0.031(2) -0.017(2) -0.0030(19) -0.005(2)
C35 0.057(3) 0.042(3) 0.039(2) -0.016(2) -0.006(2) 0.003(2)
C36 0.087(4) 0.043(3) 0.049(3) -0.013(2) -0.013(3) -0.010(3)
C37 0.086(4) 0.050(3) 0.045(3) -0.023(2) -0.017(3) -0.009(3)
C38 0.058(3) 0.039(2) 0.035(2) -0.013(2) -0.006(2) -0.002(2)
C39 0.047(3) 0.041(3) 0.066(3) -0.028(2) -0.004(2) 0.002(2)
C40 0.046(3) 0.040(3) 0.070(3) -0.026(2) -0.009(2) 0.002(2)
C41 0.061(3) 0.047(3) 0.072(3) -0.028(2) -0.017(2) 0.009(2)
C42 0.068(3) 0.046(3) 0.080(3) -0.034(3) -0.021(3) 0.009(2)
C43 0.054(3) 0.040(3) 0.089(4) -0.024(3) -0.019(3) 0.005(2)
C44 0.055(3) 0.051(3) 0.102(4) -0.032(3) -0.033(3) 0.010(2)
C45 0.062(3) 0.052(3) 0.096(4) -0.036(3) -0.029(3) 0.005(3)
C46 0.042(3) 0.037(2) 0.072(3) -0.018(2) -0.017(2) 0.006(2)
C47 0.054(3) 0.048(3) 0.069(3) -0.012(2) -0.015(2) 0.006(2)
C48 0.098(4) 0.055(3) 0.081(4) -0.017(3) -0.054(3) 0.010(3)
C50 0.058(3) 0.072(4) 0.114(5) 0.033(4) -0.026(4) -0.006(3)
C51 0.056(3) 0.070(4) 0.084(4) -0.007(3) -0.002(3) 0.019(3)
C49 0.041(5) 0.033(4) 0.045(5) -0.017(4) -0.024(4) 0.010(4)
O12 0.042(4) 0.038(3) 0.057(4) -0.027(3) -0.022(3) -0.008(3)
O13 0.060(4) 0.061(4) 0.056(4) -0.039(3) -0.007(3) 0.013(3)
C52 0.087(7) 0.063(6) 0.067(6) -0.005(5) -0.012(6) 0.024(6)
O12' 0.053(4) 0.074(5) 0.056(4) -0.036(4) -0.009(3) -0.018(3)
C52' 0.045(4) 0.050(5) 0.037(4) -0.013(4) -0.010(4) 0.026(4)
C49' 0.042(4) 0.033(4) 0.044(5) -0.015(4) -0.022(4) 0.004(4)
O13' 0.091(6) 0.058(5) 0.060(5) -0.023(4) 0.004(5) 0.021(5)

loop_
_atom_type_symbol
_atom_type_description
_atom_type_scat_dispersion_real
_atom_type_scat_dispersion_imag
_atom_type_scat_source
C C 0.0033 0.0016 'International Tables Vol C Tables 4.2.6.8 and 6.1.1.4'
H H 0.0000 0.0000 'International Tables Vol C Tables 4.2.6.8 and 6.1.1.4'
Co Co 0.3494 0.9721 'International Tables Vol C Tables 4.2.6.8 and 6.1.1.4'
N N 0.0061 0.0033 'International Tables Vol C Tables 4.2.6.8 and 6.1.1.4'
O O 0.0106 0.0060 'International Tables Vol C Tables 4.2.6.8 and 6.1.1.4'

loop_
_geom_angle_atom_site_label_1
_geom_angle_atom_site_label_2
_geom_angle_atom_site_label_3
_geom_angle
_geom_angle_site_symmetry_1
_geom_angle_site_symmetry_3
O12 Co1 O8 107.5(2) 1_545 .
O12 Co1 N5 106.4(3) 1_545 .
O8 Co1 N5 127.37(17) . .
O12 Co1 N7 93.4(3) 1_545 .
O8 Co1 N7 112.30(18) . .
N5 Co1 N7 104.41(16) . .
O12 Co1 O13' 22.9(3) 1_545 1_545
O8 Co1 O13' 100.5(4) . 1_545
N5 Co1 O13' 95.6(4) . 1_545
N7 Co1 O13' 116.0(3) . 1_545
O12 Co1 O13 57.9(3) 1_545 1_545
O8 Co1 O13 80.2(2) . 1_545
N5 Co1 O13 85.2(2) . 1_545
N7 Co1 O13 151.4(2) . 1_545
O13' Co1 O13 35.5(3) 1_545 1_545
O12 Co1 O9 166.1(2) 1_545 .
O8 Co1 O9 59.21(14) . .
N5 Co1 O9 86.37(15) . .
N7 Co1 O9 88.48(15) . .
O13' Co1 O9 153.9(3) 1_545 .
O13 Co1 O9 119.38(19) 1_545 .
O12 Co1 C39 137.1(2) 1_545 .
O8 Co1 C39 29.58(15) . .
N5 Co1 C39 107.74(17) . .
N7 Co1 C39 102.37(17) . .
O13' Co1 C39 128.1(4) 1_545 .
O13 Co1 C39 100.1(2) 1_545 .
O9 Co1 C39 29.65(14) . .
O12 Co1 C52 28.0(4) 1_545 1_545
O8 Co1 C52 94.9(5) . 1_545
N5 Co1 C52 96.9(5) . 1_545
N7 Co1 C52 121.4(4) . 1_545
O13' Co1 C52 6.4(6) 1_545 1_545
O13 Co1 C52 30.0(3) 1_545 1_545
O9 Co1 C52 147.5(4) . 1_545
C39 Co1 C52 121.9(5) . 1_545
O3 Co2 N3 109.55(16) . .
O3 Co2 N1 96.92(16) . .
N3 Co2 N1 98.60(15) . .
O3 Co2 O5 103.15(18) . .
N3 Co2 O5 141.86(17) . .
N1 Co2 O5 96.35(16) . .
O3 Co2 O4 157.9(2) . .
N3 Co2 O4 87.44(17) . .
N1 Co2 O4 94.2(2) . .
O5 Co2 O4 56.54(18) . .
C6 N1 C5 105.9(4) . .
C6 N1 Co2 127.1(4) . .
C5 N1 Co2 126.7(3) . .
C6 N2 C4 106.0(4) . .
C6 N2 C2 125.9(4) . .
C4 N2 C2 128.1(4) . .
C9 N3 C7 105.5(4) . .
C9 N3 Co2 126.7(3) . .
C7 N3 Co2 126.2(3) . .
C9 N4 C8 107.2(4) . .
C9 N4 C11 126.6(4) . .
C8 N4 C11 126.1(4) . .
C38 N5 C37 105.4(4) . .
C38 N5 Co1 126.3(3) . .
C37 N5 Co1 128.1(3) . .
C38 N6 C36 107.0(4) . .
C38 N6 C34 125.8(4) . .
C36 N6 C34 127.2(4) . .
C29 N7 C27 105.2(4) . .
C29 N7 Co1 121.5(3) . .
C27 N7 Co1 132.0(3) . .
C29 N8 C28 107.3(4) . .
C29 N8 C31 125.1(4) . .
C28 N8 C31 127.4(4) . .
C17 O1 C20 117.4(4) . .
C13 O3 Co2 100.2(3) . .
C26 O4 Co2 86.7(4) . .
C26 O5 Co2 98.1(4) . .
C43 O7 C46 115.5(4) . .
C39 O8 Co1 96.9(3) . .
C39 O9 Co1 82.9(3) . .
C3 C1 C2 120.6(5) 2_565 .
C3 C1 H1 119.7 2_565 .
C2 C1 H1 119.7 . .
C3 C2 C1 120.1(5) . .
C3 C2 N2 119.7(5) . .
C1 C2 N2 120.2(5) . .
C2 C3 C1 119.4(5) . 2_565
C2 C3 H3 120.3 . .
C1 C3 H3 120.3 2_565 .
C5 C4 N2 106.9(5) . .
C5 C4 H4 126.5 . .
N2 C4 H4 126.5 . .
C4 C5 N1 109.7(5) . .
C4 C5 H5 125.2 . .
N1 C5 H5 125.2 . .
N1 C6 N2 111.5(5) . .
N1 C6 H6 124.2 . .
N2 C6 H6 124.2 . .
C8 C7 N3 110.4(4) . .
C8 C7 H7 124.8 . .
N3 C7 H7 124.8 . .
C7 C8 N4 105.9(4) . .
C7 C8 H8 127.1 . .
N4 C8 H8 127.1 . .
N3 C9 N4 111.0(4) . .
N3 C9 H9 124.5 . .
N4 C9 H9 124.5 . .
C11 C10 C12 120.8(4) . 2_466
C11 C10 H10 119.6 . .
C12 C10 H10 119.6 2_466 .
C10 C11 C12 120.4(4) . .
C10 C11 N4 119.6(4) . .
C12 C11 N4 120.1(4) . .
C10 C12 C11 118.9(5) 2_466 .
C10 C12 H12 120.6 2_466 .
C11 C12 H12 120.6 . .
O2 C13 O3 120.6(5) . .
O2 C13 C14 120.6(5) . .
O3 C13 C14 118.7(5) . .
C15 C14 C19 118.0(5) . .
C15 C14 C13 119.7(5) . .
C19 C14 C13 122.3(5) . .
C16 C15 C14 121.0(5) . .
C16 C15 H15 119.5 . .
C14 C15 H15 119.5 . .
C15 C16 C17 120.5(6) . .
C15 C16 H16 119.7 . .
C17 C16 H16 119.7 . .
C18 C17 C16 119.8(5) . .
C18 C17 O1 118.9(5) . .
C16 C17 O1 121.3(5) . .
C17 C18 C19 118.8(5) . .
C17 C18 H18 120.6 . .
C19 C18 H18 120.6 . .
C14 C19 C18 121.9(5) . .
C14 C19 H19 119.1 . .
C18 C19 H19 119.1 . .
C21 C20 C22 119.4(5) . 1_565
C21 C20 O1 120.8(5) . .
C22 C20 O1 119.5(5) 1_565 .
C20 C21 C25 119.4(6) . 1_565
C20 C21 H21 120.3 . .
C25 C21 H21 120.3 1_565 .
C20 C22 C23 120.0(6) 1_545 .
C20 C22 H22 120.0 1_545 .
C23 C22 H22 120.0 . .
C24 C23 C22 121.9(6) . .
C24 C23 H23 119.1 . .
C22 C23 H23 119.1 . .
C23 C24 C25 117.1(6) . .
C23 C24 C26 120.1(5) . .
C25 C24 C26 122.7(6) . .
C24 C25 C21 121.8(6) . 1_545
C24 C25 H25 119.1 . .
C21 C25 H25 119.1 1_545 .
O5 C26 O4 118.3(6) . .
O5 C26 C24 123.4(6) . .
O4 C26 C24 118.2(6) . .
C28 C27 N7 109.9(4) . .
C28 C27 H27 125.0 . .
N7 C27 H27 125.0 . .
C27 C28 N8 105.9(4) . .
C27 C28 H28 127.1 . .
N8 C28 H28 127.1 . .
N7 C29 N8 111.7(4) . .
N7 C29 H29 124.2 . .
N8 C29 H29 124.2 . .
C32 C30 C31 120.3(4) 2_855 .
C32 C30 H30 119.8 2_855 .
C31 C30 H30 119.8 . .
C30 C31 C32 120.4(4) . .
C30 C31 N8 119.6(4) . .
C32 C31 N8 119.9(4) . .
C30 C32 C31 119.2(4) 2_855 .
C30 C32 H32 120.4 2_855 .
C31 C32 H32 120.4 . .
C35 C33 C34 120.2(4) 2_756 .
C35 C33 H33 119.9 2_756 .
C34 C33 H33 119.9 . .
C33 C34 C35 120.6(4) . .
C33 C34 N6 119.4(4) . .
C35 C34 N6 120.0(4) . .
C33 C35 C34 119.2(4) 2_756 .
C33 C35 H35 120.4 2_756 .
C34 C35 H35 120.4 . .
C37 C36 N6 105.6(4) . .
C37 C36 H36 127.2 . .
N6 C36 H36 127.2 . .
C36 C37 N5 110.4(4) . .
C36 C37 H37 124.8 . .
N5 C37 H37 124.8 . .
N5 C38 N6 111.7(4) . .
N5 C38 H38 124.2 . .
N6 C38 H38 124.2 . .
O8 C39 O9 120.9(5) . .
O8 C39 C40 119.2(5) . .
O9 C39 C40 120.0(4) . .
O8 C39 Co1 53.5(2) . .
O9 C39 Co1 67.4(3) . .
C40 C39 Co1 171.8(4) . .
C41 C40 C45 118.5(5) . .
C41 C40 C39 120.0(5) . .
C45 C40 C39 121.5(5) . .
C42 C41 C40 120.7(5) . .
C42 C41 H41 119.6 . .
C40 C41 H41 119.6 . .
C41 C42 C43 119.6(5) . .
C41 C42 H42 120.2 . .
C43 C42 H42 120.2 . .
C44 C43 O7 117.5(5) . .
C44 C43 C42 120.5(5) . .
O7 C43 C42 122.0(5) . .
C43 C44 C45 119.5(5) . .
C43 C44 H44 120.3 . .
C45 C44 H44 120.3 . .
C44 C45 C40 121.2(5) . .
C44 C45 H45 119.4 . .
C40 C45 H45 119.4 . .
C47 C46 C51 122.3(6) . .
C47 C46 O7 118.7(5) . .
C51 C46 O7 119.1(5) . .
C46 C47 C48 119.6(6) . .
C46 C47 H47 120.2 . .
C48 C47 H47 120.2 . .
C49 C48 C47 132.5(9) . .
C49 C48 C49' 23.2(6) . .
C47 C48 C49' 109.3(6) . .
C49' C50 C51 129.3(11) . .
C49' C50 C49 13.7(8) . .
C51 C50 C49 115.7(7) . .
C50 C51 C46 118.1(7) . .
C50 C51 H51 120.9 . .
C46 C51 H51 120.9 . .
C48 C49 C52 123.0(13) . .
C48 C49 C50 111.9(9) . .
C52 C49 C50 125.1(11) . .
C52 O12 Co1 100.9(9) . 1_565
C52 O13 Co1 84.5(8) . 1_565
O12 C52 O13 116.6(14) . .
O12 C52 C49 121.2(13) . .
O13 C52 C49 122.1(12) . .
O12 C52 Co1 51.1(7) . 1_565
O13 C52 Co1 65.5(7) . 1_565
C49 C52 Co1 172.0(10) . 1_565
O12' C52' O13' 134.7(13) . .
O12' C52' C49' 115.4(9) . .
O13' C52' C49' 109.7(11) . .
C50 C49' C52' 123.3(13) . .
C50 C49' C48 121.4(10) . .
C52' C49' C48 115.3(9) . .
C52' O13' Co1 122.4(11) . 1_565

loop_
_geom_bond_atom_site_label_1
_geom_bond_atom_site_label_2
_geom_bond_distance
_geom_bond_site_symmetry_2
Co1 O12 1.983(8) 1_545
Co1 O8 2.025(4) .
Co1 N5 2.030(4) .
Co1 N7 2.038(4) .
Co1 O13' 2.051(13) 1_545
Co1 O13 2.287(8) 1_545
Co1 O9 2.326(4) .
Co1 C39 2.501(5) .
Co1 C52 2.502(15) 1_545
Co2 O3 1.995(4) .
Co2 N3 2.029(4) .
Co2 N1 2.074(4) .
Co2 O5 2.108(5) .
Co2 O4 2.316(6) .
N1 C6 1.305(6) .
N1 C5 1.362(7) .
N2 C6 1.351(6) .
N2 C4 1.368(7) .
N2 C2 1.421(6) .
N3 C9 1.316(6) .
N3 C7 1.364(6) .
N4 C9 1.347(6) .
N4 C8 1.368(6) .
N4 C11 1.422(6) .
N5 C38 1.305(6) .
N5 C37 1.363(6) .
N6 C38 1.339(6) .
N6 C36 1.370(6) .
N6 C34 1.426(5) .
N7 C29 1.311(6) .
N7 C27 1.377(6) .
N8 C29 1.332(5) .
N8 C28 1.372(6) .
N8 C31 1.423(5) .
O1 C17 1.384(6) .
O1 C20 1.385(6) .
O2 C13 1.239(6) .
O3 C13 1.262(6) .
O4 C26 1.250(8) .
O5 C26 1.199(7) .
O7 C43 1.375(6) .
O7 C46 1.392(6) .
O8 C39 1.243(6) .
O9 C39 1.246(6) .
C1 C3 1.380(7) 2_565
C1 C2 1.382(8) .
C1 H1 0.9300 .
C2 C3 1.367(7) .
C3 C1 1.380(7) 2_565
C3 H3 0.9300 .
C4 C5 1.340(7) .
C4 H4 0.9300 .
C5 H5 0.9300 .
C6 H6 0.9300 .
C7 C8 1.346(7) .
C7 H7 0.9300 .
C8 H8 0.9300 .
C9 H9 0.9300 .
C10 C11 1.366(7) .
C10 C12 1.369(7) 2_466
C10 H10 0.9300 .
C11 C12 1.379(6) .
C12 C10 1.369(7) 2_466
C12 H12 0.9300 .
C13 C14 1.502(7) .
C14 C15 1.359(7) .
C14 C19 1.364(7) .
C15 C16 1.358(7) .
C15 H15 0.9300 .
C16 C17 1.365(7) .
C16 H16 0.9300 .
C17 C18 1.358(8) .
C18 C19 1.377(7) .
C18 H18 0.9300 .
C19 H19 0.9300 .
C20 C21 1.347(8) .
C20 C22 1.349(8) 1_565
C21 C25 1.382(9) 1_565
C21 H21 0.9300 .
C22 C20 1.349(8) 1_545
C22 C23 1.372(8) .
C22 H22 0.9300 .
C23 C24 1.346(8) .
C23 H23 0.9300 .
C24 C25 1.354(8) .
C24 C26 1.493(8) .
C25 C21 1.382(9) 1_545
C25 H25 0.9300 .
C27 C28 1.343(7) .
C27 H27 0.9300 .
C28 H28 0.9300 .
C29 H29 0.9300 .
C30 C32 1.372(6) 2_855
C30 C31 1.379(6) .
C30 H30 0.9300 .
C31 C32 1.380(6) .
C32 C30 1.372(6) 2_855
C32 H32 0.9300 .
C33 C35 1.372(6) 2_756
C33 C34 1.377(7) .
C33 H33 0.9300 .
C34 C35 1.379(6) .
C35 C33 1.372(6) 2_756
C35 H35 0.9300 .
C36 C37 1.343(7) .
C36 H36 0.9300 .
C37 H37 0.9300 .
C38 H38 0.9300 .
C39 C40 1.484(7) .
C40 C41 1.380(7) .
C40 C45 1.383(7) .
C41 C42 1.366(7) .
C41 H41 0.9300 .
C42 C43 1.386(7) .
C42 H42 0.9300 .
C43 C44 1.363(7) .
C44 C45 1.368(7) .
C44 H44 0.9300 .
C45 H45 0.9300 .
C46 C47 1.334(7) .
C46 C51 1.364(8) .
C47 C48 1.376(8) .
C47 H47 0.9300 .
C48 C49 1.072(12) .
C48 C49' 1.724(14) .
C50 C49' 0.950(13) .
C50 C51 1.359(10) .
C50 C49 1.744(14) .
C51 H51 0.9300 .
C49 C52 1.494(15) .
O12 C52 1.195(15) .
O12 Co1 1.983(8) 1_565
O13 C52 1.255(15) .
O13 Co1 2.287(8) 1_565
C52 Co1 2.502(15) 1_565
O12' C52' 1.211(10) .
C52' O13' 1.253(13) .
C52' C49' 1.551(13) .
O13' Co1 2.051(13) 1_565

loop_
_geom_torsion_atom_site_label_1
_geom_torsion_atom_site_label_2
_geom_torsion_atom_site_label_3
_geom_torsion_atom_site_label_4
_geom_torsion
_geom_torsion_site_symmetry_1
_geom_torsion_site_symmetry_4
O3 Co2 N1 C6 160.9(4) . .
N3 Co2 N1 C6 -88.0(4) . .
O5 Co2 N1 C6 56.8(4) . .
O4 Co2 N1 C6 0.0(4) . .
O3 Co2 N1 C5 -12.6(4) . .
N3 Co2 N1 C5 98.4(4) . .
O5 Co2 N1 C5 -116.8(4) . .
O4 Co2 N1 C5 -173.5(4) . .
O3 Co2 N3 C9 -97.6(4) . .
N1 Co2 N3 C9 161.9(4) . .
O5 Co2 N3 C9 49.9(5) . .
O4 Co2 N3 C9 68.0(4) . .
O3 Co2 N3 C7 98.8(4) . .
N1 Co2 N3 C7 -1.7(4) . .
O5 Co2 N3 C7 -113.7(4) . .
O4 Co2 N3 C7 -95.6(4) . .
O12 Co1 N5 C38 170.1(4) 1_545 .
O8 Co1 N5 C38 -61.5(5) . .
N7 Co1 N5 C38 72.1(4) . .
O13' Co1 N5 C38 -169.3(5) 1_545 .
O13 Co1 N5 C38 -135.3(4) 1_545 .
O9 Co1 N5 C38 -15.4(4) . .
C39 Co1 N5 C38 -36.3(4) . .
C52 Co1 N5 C38 -163.0(5) 1_545 .
O12 Co1 N5 C37 -4.8(5) 1_545 .
O8 Co1 N5 C37 123.6(4) . .
N7 Co1 N5 C37 -102.9(4) . .
O13' Co1 N5 C37 15.8(5) 1_545 .
O13 Co1 N5 C37 49.8(5) 1_545 .
O9 Co1 N5 C37 169.7(4) . .
C39 Co1 N5 C37 148.8(4) . .
C52 Co1 N5 C37 22.1(6) 1_545 .
O12 Co1 N7 C29 9.1(4) 1_545 .
O8 Co1 N7 C29 -101.4(4) . .
N5 Co1 N7 C29 117.1(4) . .
O13' Co1 N7 C29 13.4(6) 1_545 .
O13 Co1 N7 C29 10.1(6) 1_545 .
O9 Co1 N7 C29 -157.1(4) . .
C39 Co1 N7 C29 -130.7(4) . .
C52 Co1 N7 C29 9.5(7) 1_545 .
O12 Co1 N7 C27 -156.1(5) 1_545 .
O8 Co1 N7 C27 93.3(5) . .
N5 Co1 N7 C27 -48.2(5) . .
O13' Co1 N7 C27 -151.9(6) 1_545 .
O13 Co1 N7 C27 -155.1(5) 1_545 .
O9 Co1 N7 C27 37.7(4) . .
C39 Co1 N7 C27 64.1(5) . .
C52 Co1 N7 C27 -155.7(7) 1_545 .
N3 Co2 O3 C13 76.1(3) . .
N1 Co2 O3 C13 177.8(3) . .
O5 Co2 O3 C13 -84.0(3) . .
O4 Co2 O3 C13 -62.4(6) . .
O3 Co2 O4 C26 -21.9(8) . .
N3 Co2 O4 C26 -163.2(4) . .
N1 Co2 O4 C26 98.3(4) . .
O5 Co2 O4 C26 3.5(4) . .
O3 Co2 O5 C26 166.7(4) . .
N3 Co2 O5 C26 18.1(5) . .
N1 Co2 O5 C26 -94.6(4) . .
O4 Co2 O5 C26 -3.7(4) . .
O12 Co1 O8 C39 -176.7(4) 1_545 .
N5 Co1 O8 C39 55.3(4) . .
N7 Co1 O8 C39 -75.3(4) . .
O13' Co1 O8 C39 160.8(5) 1_545 .
O13 Co1 O8 C39 131.6(4) 1_545 .
O9 Co1 O8 C39 -1.4(3) . .
C52 Co1 O8 C39 157.8(5) 1_545 .
O12 Co1 O9 C39 20.5(11) 1_545 .
O8 Co1 O9 C39 1.4(3) . .
N5 Co1 O9 C39 -136.8(3) . .
N7 Co1 O9 C39 118.7(3) . .
O13' Co1 O9 C39 -41.5(10) 1_545 .
O13 Co1 O9 C39 -54.3(4) 1_545 .
C52 Co1 O9 C39 -39.7(10) 1_545 .
C3 C1 C2 C3 -0.4(9) 2_565 .
C3 C1 C2 N2 178.6(4) 2_565 .
C6 N2 C2 C3 155.5(5) . .
C4 N2 C2 C3 -20.3(7) . .
C6 N2 C2 C1 -23.5(7) . .
C4 N2 C2 C1 160.7(5) . .
C1 C2 C3 C1 0.4(9) . 2_565
N2 C2 C3 C1 -178.6(4) . 2_565
C6 N2 C4 C5 0.0(6) . .
C2 N2 C4 C5 176.4(4) . .
N2 C4 C5 N1 0.3(6) . .
C6 N1 C5 C4 -0.4(6) . .
Co2 N1 C5 C4 174.2(3) . .
C5 N1 C6 N2 0.4(6) . .
Co2 N1 C6 N2 -174.2(3) . .
C4 N2 C6 N1 -0.2(6) . .
C2 N2 C6 N1 -176.8(4) . .
C9 N3 C7 C8 -0.1(6) . .
Co2 N3 C7 C8 166.3(4) . .
N3 C7 C8 N4 -0.3(6) . .
C9 N4 C8 C7 0.6(6) . .
C11 N4 C8 C7 -176.4(5) . .
C7 N3 C9 N4 0.5(5) . .
Co2 N3 C9 N4 -165.8(3) . .
C8 N4 C9 N3 -0.7(6) . .
C11 N4 C9 N3 176.3(4) . .
C12 C10 C11 C12 0.1(9) 2_466 .
C12 C10 C11 N4 -179.9(5) 2_466 .
C9 N4 C11 C10 -143.1(5) . .
C8 N4 C11 C10 33.3(8) . .
C9 N4 C11 C12 36.9(7) . .
C8 N4 C11 C12 -146.7(5) . .
C10 C11 C12 C10 -0.1(9) . 2_466
N4 C11 C12 C10 179.9(5) . 2_466
Co2 O3 C13 O2 0.3(5) . .
Co2 O3 C13 C14 -179.7(4) . .
O2 C13 C14 C15 -161.7(5) . .
O3 C13 C14 C15 18.3(8) . .
O2 C13 C14 C19 18.3(8) . .
O3 C13 C14 C19 -161.7(5) . .
C19 C14 C15 C16 -1.5(9) . .
C13 C14 C15 C16 178.5(6) . .
C14 C15 C16 C17 1.2(10) . .
C15 C16 C17 C18 -0.7(10) . .
C15 C16 C17 O1 177.8(6) . .
C20 O1 C17 C18 -135.9(5) . .
C20 O1 C17 C16 45.5(8) . .
C16 C17 C18 C19 0.4(9) . .
O1 C17 C18 C19 -178.1(5) . .
C15 C14 C19 C18 1.3(8) . .
C13 C14 C19 C18 -178.7(5) . .
C17 C18 C19 C14 -0.7(9) . .
C17 O1 C20 C21 55.7(8) . .
C17 O1 C20 C22 -130.4(6) . 1_565
C22 C20 C21 C25 4.8(12) 1_565 1_565
O1 C20 C21 C25 178.6(7) . 1_565
C20 C22 C23 C24 -2.6(11) 1_545 .
C22 C23 C24 C25 6.1(10) . .
C22 C23 C24 C26 -178.2(6) . .
C23 C24 C25 C21 -4.2(12) . 1_545
C26 C24 C25 C21 -179.8(8) . 1_545
Co2 O5 C26 O4 6.5(7) . .
Co2 O5 C26 C24 -176.1(5) . .
Co2 O4 C26 O5 -5.9(6) . .
Co2 O4 C26 C24 176.6(5) . .
C23 C24 C26 O5 -13.8(10) . .
C25 C24 C26 O5 161.7(7) . .
C23 C24 C26 O4 163.6(7) . .
C25 C24 C26 O4 -20.9(10) . .
C29 N7 C27 C28 -1.1(6) . .
Co1 N7 C27 C28 165.9(4) . .
N7 C27 C28 N8 0.7(6) . .
C29 N8 C28 C27 -0.1(5) . .
C31 N8 C28 C27 175.3(4) . .
C27 N7 C29 N8 1.0(5) . .
Co1 N7 C29 N8 -167.6(3) . .
C28 N8 C29 N7 -0.6(5) . .
C31 N8 C29 N7 -176.2(4) . .
C32 C30 C31 C32 0.0(7) 2_855 .
C32 C30 C31 N8 177.1(4) 2_855 .
C29 N8 C31 C30 -22.7(6) . .
C28 N8 C31 C30 162.6(4) . .
C29 N8 C31 C32 154.4(4) . .
C28 N8 C31 C32 -20.3(6) . .
C30 C31 C32 C30 0.0(7) . 2_855
N8 C31 C32 C30 -177.0(4) . 2_855
C35 C33 C34 C35 1.2(8) 2_756 .
C35 C33 C34 N6 -177.7(4) 2_756 .
C38 N6 C34 C33 38.1(7) . .
C36 N6 C34 C33 -145.0(5) . .
C38 N6 C34 C35 -140.7(5) . .
C36 N6 C34 C35 36.2(7) . .
C33 C34 C35 C33 -1.1(8) . 2_756
N6 C34 C35 C33 177.7(4) . 2_756
C38 N6 C36 C37 -1.3(6) . .
C34 N6 C36 C37 -178.7(5) . .
N6 C36 C37 N5 1.4(6) . .
C38 N5 C37 C36 -0.9(6) . .
Co1 N5 C37 C36 174.9(4) . .
C37 N5 C38 N6 0.0(6) . .
Co1 N5 C38 N6 -175.8(3) . .
C36 N6 C38 N5 0.8(6) . .
C34 N6 C38 N5 178.3(4) . .
Co1 O8 C39 O9 2.7(6) . .
Co1 O8 C39 C40 -175.6(4) . .
Co1 O9 C39 O8 -2.4(5) . .
Co1 O9 C39 C40 175.9(5) . .
O12 Co1 C39 O8 4.6(6) 1_545 .
N5 Co1 C39 O8 -136.7(3) . .
N7 Co1 C39 O8 113.6(4) . .
O13' Co1 C39 O8 -24.3(6) 1_545 .
O13 Co1 C39 O8 -48.5(4) 1_545 .
O9 Co1 C39 O8 177.5(5) . .
C52 Co1 C39 O8 -26.3(7) 1_545 .
O12 Co1 C39 O9 -172.9(4) 1_545 .
O8 Co1 C39 O9 -177.5(5) . .
N5 Co1 C39 O9 45.9(3) . .
N7 Co1 C39 O9 -63.9(3) . .
O13' Co1 C39 O9 158.2(5) 1_545 .
O13 Co1 C39 O9 134.0(3) 1_545 .
C52 Co1 C39 O9 156.2(6) 1_545 .
O12 Co1 C39 C40 33(3) 1_545 .
O8 Co1 C39 C40 28(3) . .
N5 Co1 C39 C40 -109(3) . .
N7 Co1 C39 C40 142(3) . .
O13' Co1 C39 C40 4(3) 1_545 .
O13 Co1 C39 C40 -20(3) 1_545 .
O9 Co1 C39 C40 -154(3) . .
C52 Co1 C39 C40 2(3) 1_545 .
O8 C39 C40 C41 -178.1(5) . .
O9 C39 C40 C41 3.6(8) . .
Co1 C39 C40 C41 156(2) . .
O8 C39 C40 C45 0.7(8) . .
O9 C39 C40 C45 -177.6(5) . .
Co1 C39 C40 C45 -25(3) . .
C45 C40 C41 C42 -0.4(9) . .
C39 C40 C41 C42 178.5(5) . .
C40 C41 C42 C43 0.6(9) . .
C46 O7 C43 C44 -152.2(6) . .
C46 O7 C43 C42 27.4(8) . .
C41 C42 C43 C44 -0.3(9) . .
C41 C42 C43 O7 -180.0(5) . .
O7 C43 C44 C45 179.5(6) . .
C42 C43 C44 C45 -0.2(10) . .
C43 C44 C45 C40 0.4(10) . .
C41 C40 C45 C44 -0.2(9) . .
C39 C40 C45 C44 -179.0(6) . .
C43 O7 C46 C47 -115.4(6) . .
C43 O7 C46 C51 65.0(7) . .
C51 C46 C47 C48 0.5(8) . .
O7 C46 C47 C48 -179.1(4) . .
C46 C47 C48 C49 -0.7(12) . .
C46 C47 C48 C49' -2.0(7) . .
C49' C50 C51 C46 1.2(14) . .
C49 C50 C51 C46 -1.3(8) . .
C47 C46 C51 C50 0.6(8) . .
O7 C46 C51 C50 -179.8(5) . .
C47 C48 C49 C52 -178.7(11) . .
C49' C48 C49 C52 -176(2) . .
C47 C48 C49 C50 -0.1(13) . .
C49' C48 C49 C50 3.1(12) . .
C49' C50 C49 C48 -171(4) . .
C51 C50 C49 C48 1.1(11) . .
C49' C50 C49 C52 8(3) . .
C51 C50 C49 C52 179.7(12) . .
Co1 O12 C52 O13 0(2) 1_565 .
Co1 O12 C52 C49 -177.2(16) 1_565 .
Co1 O13 C52 O12 -0.2(18) 1_565 .
Co1 O13 C52 C49 177.2(19) 1_565 .
C48 C49 C52 O12 160.4(15) . .
C50 C49 C52 O12 -18(3) . .
C48 C49 C52 O13 -17(3) . .
C50 C49 C52 O13 164.6(14) . .
C48 C49 C52 Co1 144(10) . 1_565
C50 C49 C52 Co1 -34(11) . 1_565
C51 C50 C49' C52' 178.4(7) . .
C49 C50 C49' C52' -172(4) . .
C51 C50 C49' C48 -3.3(17) . .
C49 C50 C49' C48 6(2) . .
O12' C52' C49' C50 9.4(16) . .
O13' C52' C49' C50 -174.3(13) . .
O12' C52' C49' C48 -169.0(7) . .
O13' C52' C49' C48 7.2(12) . .
C49 C48 C49' C50 -174(2) . .
C47 C48 C49' C50 3.7(13) . .
C49 C48 C49' C52' 4.6(14) . .
C47 C48 C49' C52' -177.8(6) . .
O12' C52' O13' Co1 -1(2) . 1_565
C49' C52' O13' Co1 -176.6(8) . 1_565
